data_2229174
loop_
_publ_author_name
'Han, L.-J.'

_publ_section_title
;
 (\m-Benzoato-\k^2^<i>O</i>:<i>O</i>')tris[\m-<i>N</i>,<i>N</i>'-bis(4-methoxyphenyl)formamidinato-\k^2^<i>N</i>:<i>N</i>']dimolybdenum(II)
 dichloromethane monosolvate
;
_journal_coeditor_code OM2393
_journal_issue 2
_journal_name_full 'Acta Crystallographica Section E'
_journal_page_first m256
_journal_paper_doi 10.1107/S1600536811002558
_journal_volume 67
_journal_year 2011
_chemical_formula_iupac '[Mo2 (C15 H15 N2 O2)3 (C7 H5 O2)], C H2 Cl2'
_chemical_formula_moiety 'Mo2(C15H15N2O2)3(O O CC6H5)(CH2Cl2)'
_chemical_formula_sum 'C53 H52 Cl2 Mo2 N6 O8'
_chemical_formula_weight 1163.79
_chemical_name_common Mo2(DAniF)3(OOCC6H5)(CH2Cl2)
_chemical_name_systematic
;
(\m-Benzoato-\k^2^<i>O</i>:<i>O</i>')tris[\m-<i>N</i>,<i>N</i>'-bis(4-
methoxyphenyl)formamidinato-\k^2^<i>N</i>:<i>N</i>']dimolybdenum(II)
dichloromethane monosolvate
;
_space_group_IT_number 2
_symmetry_cell_setting triclinic
_symmetry_space_group_name_Hall '-P 1'
_symmetry_space_group_name_H-M 'P -1'
_atom_sites_solution_hydrogens geom
_atom_sites_solution_primary direct
_atom_sites_solution_secondary difmap
_audit_creation_method SHELXL-97
_cell_angle_alpha 74.595(4)
_cell_angle_beta 85.646(4)
_cell_angle_gamma 67.238(4)
_cell_formula_units_Z 2
_cell_length_a 12.025(4)
_cell_length_b 13.705(4)
_cell_length_c 17.727(6)
_cell_measurement_reflns_used 6372
_cell_measurement_temperature 293(2)
_cell_measurement_theta_max 26.33
_cell_measurement_theta_min 2.38
_cell_volume 2596.0(14)
_computing_cell_refinement 'SAINT-Plus (Bruker, 2001)'
_computing_data_collection 'APEX2 (Bruker, 2004)'
_computing_data_reduction 'SAINT-Plus (Bruker, 2001)'
_computing_molecular_graphics 'XP in SHELXTL (Sheldrick, 2008)'
_computing_publication_material 'SHELXL97 (Sheldrick, 2008)'
_computing_structure_refinement 'SHELXL97 (Sheldrick, 2008)'
_computing_structure_solution 'SHELXS97 (Sheldrick, 2008)'
_diffrn_ambient_temperature 293(2)
_diffrn_measured_fraction_theta_full 0.982
_diffrn_measured_fraction_theta_max 0.982
_diffrn_measurement_device_type 'Bruker SMART 1000'
_diffrn_measurement_method \w
_diffrn_radiation_monochromator graphite
_diffrn_radiation_source 'fine-focus sealed tube'
_diffrn_radiation_type MoK\a
_diffrn_radiation_wavelength 0.71073
_diffrn_reflns_av_R_equivalents 0.0182
_diffrn_reflns_av_sigmaI/netI 0.0402
_diffrn_reflns_limit_h_max 14
_diffrn_reflns_limit_h_min -14
_diffrn_reflns_limit_k_max 16
_diffrn_reflns_limit_k_min -16
_diffrn_reflns_limit_l_max 21
_diffrn_reflns_limit_l_min -16
_diffrn_reflns_number 10844
_diffrn_reflns_theta_full 25.00
_diffrn_reflns_theta_max 25.00
_diffrn_reflns_theta_min 1.67
_diffrn_standards_number 0
_exptl_absorpt_coefficient_mu 0.645
_exptl_absorpt_correction_T_max 0.879
_exptl_absorpt_correction_T_min 0.851
_exptl_absorpt_correction_type multi-scan
_exptl_absorpt_process_details '(SADABS; Sheldrick, 2004)'
_exptl_crystal_colour yellow
_exptl_crystal_density_diffrn 1.489
_exptl_crystal_density_method 'not measured'
_exptl_crystal_description block
_exptl_crystal_F_000 1188
_exptl_crystal_size_max 0.25
_exptl_crystal_size_mid 0.20
_exptl_crystal_size_min 0.20
_refine_diff_density_max 0.652
_refine_diff_density_min -0.588
_refine_ls_extinction_method none
_refine_ls_goodness_of_fit_ref 1.026
_refine_ls_hydrogen_treatment constr
_refine_ls_matrix_type full
_refine_ls_number_parameters 652
_refine_ls_number_reflns 8981
_refine_ls_number_restraints 12
_refine_ls_restrained_S_all 1.032
_refine_ls_R_factor_all 0.0559
_refine_ls_R_factor_gt 0.0355
_refine_ls_shift/su_max 0.001
_refine_ls_shift/su_mean 0.000
_refine_ls_structure_factor_coef Fsqd
_refine_ls_weighting_details 'calc w=1/[\s^2^(Fo^2^)+(0.0480P)^2^+2.2558P] where P=(Fo^2^+2Fc^2^)/3'
_refine_ls_weighting_scheme calc
_refine_ls_wR_factor_gt 0.0885
_refine_ls_wR_factor_ref 0.1066
_reflns_number_gt 6852
_reflns_number_total 8981
_reflns_threshold_expression I>2\s(I)
_cod_data_source_file om2393.cif
_cod_data_source_block I
_cod_database_code 2229174
_cod_database_fobs_code 2229174

loop_
_symmetry_equiv_pos_as_xyz
'x, y, z'
'-x, -y, -z'

loop_
_atom_site_type_symbol
_atom_site_label
_atom_site_fract_x
_atom_site_fract_y
_atom_site_fract_z
_atom_site_U_iso_or_equiv
_atom_site_adp_type
_atom_site_calc_flag
_atom_site_refinement_flags
_atom_site_occupancy
_atom_site_disorder_assembly
_atom_site_disorder_group
Mo Mo1 0.29773(2) 0.27398(2) 0.599717(16) 0.03700(8) Uani d . 1 . .
Mo Mo2 0.33531(3) 0.20914(2) 0.719867(16) 0.03797(9) Uani d . 1 . .
O O1 0.1144(2) 0.37048(19) 0.61915(13) 0.0433(6) Uani d . 1 . .
O O2 0.1550(2) 0.29894(19) 0.74747(13) 0.0430(6) Uani d . 1 . .
O O3 0.0341(3) 0.1526(2) 0.31737(17) 0.0688(8) Uani d . 1 . .
O O4 0.1310(3) -0.1329(3) 1.00562(19) 0.0998(12) Uani d . 1 . .
O O5 0.6233(3) 0.2150(3) 0.26384(17) 0.0873(10) Uani d . 1 . .
O O6 0.8253(3) -0.2027(3) 0.9482(2) 0.0927(11) Uani d . 1 . .
O O7 0.1843(3) 0.7823(2) 0.34264(17) 0.0756(9) Uani d . 1 . .
O O8 0.4791(4) 0.3747(3) 1.0234(2) 0.1021(12) Uani d . 1 . .
N N1 0.2318(2) 0.1509(2) 0.59293(15) 0.0389(6) Uani d . 1 . .
N N2 0.2713(2) 0.0826(2) 0.72517(15) 0.0403(7) Uani d . 1 . .
N N3 0.4753(2) 0.1823(2) 0.57165(16) 0.0412(7) Uani d . 1 . .
N N4 0.5168(2) 0.1112(2) 0.70350(16) 0.0432(7) Uani d . 1 . .
N N5 0.3333(2) 0.4157(2) 0.59902(16) 0.0421(7) Uani d . 1 . .
N N6 0.3733(3) 0.3454(2) 0.73067(16) 0.0435(7) Uani d . 1 . .
C C1 0.0832(3) 0.3611(3) 0.6901(2) 0.0426(8) Uani d . 1 . .
C C2 -0.04220(18) 0.4275(2) 0.70731(14) 0.0478(9) Uani d G 1 . .
C C3 -0.1242(2) 0.4981(2) 0.64675(12) 0.0542(10) Uani d G 1 . .
H H3A -0.1017 0.5021 0.5950 0.065 Uiso calc R 1 . .
C C4 -0.2400(2) 0.5626(2) 0.66352(16) 0.0662(12) Uani d G 1 . .
H H4A -0.2949 0.6098 0.6230 0.079 Uiso calc R 1 . .
C C5 -0.2737(2) 0.5565(3) 0.74086(19) 0.0862(16) Uani d G 1 . .
H H5A -0.3512 0.5996 0.7521 0.103 Uiso calc R 1 . .
C C6 -0.1917(3) 0.4859(3) 0.80143(13) 0.114(2) Uani d G 1 . .
H H6A -0.2142 0.4819 0.8532 0.137 Uiso calc R 1 . .
C C7 -0.0759(2) 0.4214(3) 0.78465(13) 0.0836(16) Uani d G 1 . .
H H7A -0.0210 0.3742 0.8252 0.100 Uiso calc R 1 . .
C C8 0.2241(3) 0.0832(3) 0.6604(2) 0.0415(8) Uani d . 1 . .
H H8 0.1851 0.0360 0.6619 0.050 Uiso calc R 1 . .
C C9 0.1847(3) 0.1445(3) 0.52418(19) 0.0384(8) Uani d . 1 . .
C C10 0.1831(3) 0.0494(3) 0.5125(2) 0.0488(9) Uani d . 1 . .
H H10 0.2168 -0.0157 0.5510 0.059 Uiso calc R 1 . .
C C11 0.1329(3) 0.0480(3) 0.4454(2) 0.0530(9) Uani d . 1 . .
H H11 0.1303 -0.0167 0.4400 0.064 Uiso calc R 1 . .
C C12 0.0868(3) 0.1430(3) 0.3867(2) 0.0506(9) Uani d . 1 . .
C C13 0.0926(3) 0.2379(3) 0.3953(2) 0.0511(9) Uani d . 1 . .
H H13 0.0645 0.3016 0.3549 0.061 Uiso calc R 1 . .
C C14 0.1396(3) 0.2391(3) 0.4633(2) 0.0470(9) Uani d . 1 . .
H H14 0.1414 0.3042 0.4687 0.056 Uiso calc R 1 . .
C C15 0.0363(5) 0.0556(4) 0.3027(3) 0.0888(16) Uani d . 1 . .
H H15A 0.1183 0.0047 0.3043 0.133 Uiso calc R 1 . .
H H15B 0.0004 0.0723 0.2519 0.133 Uiso calc R 1 . .
H H15C -0.0082 0.0238 0.3419 0.133 Uiso calc R 1 . .
C C16 0.2377(3) 0.0263(3) 0.7972(2) 0.0436(8) Uani d . 1 . .
C C17 0.1183(4) 0.0429(3) 0.8126(2) 0.0559(10) Uani d . 1 . .
H H17 0.0589 0.0922 0.7753 0.067 Uiso calc R 1 . .
C C18 0.0853(4) -0.0121(4) 0.8822(2) 0.0672(12) Uani d . 1 . .
H H18 0.0046 -0.0013 0.8911 0.081 Uiso calc R 1 . .
C C19 0.1727(4) -0.0829(4) 0.9381(2) 0.0631(11) Uani d . 1 . .
C C20 0.2916(4) -0.0983(4) 0.9253(2) 0.0645(12) Uani d . 1 . .
H H20 0.3503 -0.1453 0.9637 0.077 Uiso calc R 1 . .
C C21 0.3242(4) -0.0435(3) 0.8545(2) 0.0530(10) Uani d . 1 . .
H H21 0.4048 -0.0541 0.8459 0.064 Uiso calc R 1 . .
C C22 0.2169(6) -0.2152(5) 1.0604(3) 0.115(2) Uani d . 1 . .
H H22A 0.2692 -0.2701 1.0357 0.172 Uiso calc R 1 . .
H H22B 0.1770 -0.2477 1.1025 0.172 Uiso calc R 1 . .
H H22C 0.2636 -0.1842 1.0807 0.172 Uiso calc R 1 . .
C C23 0.5519(3) 0.1167(3) 0.6304(2) 0.0456(9) Uani d . 1 . .
H H23 0.6304 0.0745 0.6203 0.055 Uiso calc R 1 . .
C C24 0.5180(3) 0.1901(3) 0.49368(19) 0.0403(8) Uani d . 1 . .
C C25 0.5999(3) 0.2382(3) 0.4668(2) 0.0482(9) Uani d . 1 . .
H H25 0.6301 0.2645 0.5004 0.058 Uiso calc R 1 . .
C C26 0.6380(4) 0.2482(3) 0.3903(2) 0.0539(10) Uani d . 1 . .
H H26 0.6937 0.2807 0.3730 0.065 Uiso calc R 1 . .
C C27 0.5935(4) 0.2101(3) 0.3401(2) 0.0551(10) Uani d . 1 . .
C C28 0.5139(4) 0.1594(4) 0.3678(2) 0.0682(12) Uani d . 1 . .
H H28 0.4858 0.1308 0.3348 0.082 Uiso calc R 1 . .
C C29 0.4754(3) 0.1502(3) 0.4434(2) 0.0561(10) Uani d . 1 . .
H H29 0.4204 0.1171 0.4607 0.067 Uiso calc R 1 . .
C C30 0.7083(5) 0.2601(4) 0.2326(3) 0.0922(17) Uani d . 1 . .
H H30A 0.6773 0.3360 0.2326 0.138 Uiso calc R 1 . .
H H30B 0.7242 0.2536 0.1799 0.138 Uiso calc R 1 . .
H H30C 0.7817 0.2217 0.2638 0.138 Uiso calc R 1 . .
C C31 0.5973(3) 0.0305(3) 0.7652(2) 0.0459(9) Uani d . 1 . .
C C32 0.6731(4) -0.0721(3) 0.7584(2) 0.0573(10) Uani d . 1 . .
H H32 0.6738 -0.0905 0.7115 0.069 Uiso calc R 1 . .
C C33 0.7477(4) -0.1475(4) 0.8199(3) 0.0712(13) Uani d . 1 . .
H H33 0.7977 -0.2165 0.8145 0.085 Uiso calc R 1 . .
C C34 0.7482(4) -0.1208(4) 0.8895(3) 0.0657(12) Uani d . 1 . .
C C35 0.6727(4) -0.0204(4) 0.8979(2) 0.0653(12) Uani d . 1 . .
H H35 0.6715 -0.0028 0.9452 0.078 Uiso calc R 1 . .
C C36 0.5979(4) 0.0551(3) 0.8359(2) 0.0581(10) Uani d . 1 . .
H H36 0.5471 0.1236 0.8419 0.070 Uiso calc R 1 . .
C C37 0.8501(5) -0.1717(5) 1.0130(3) 0.0993(18) Uani d . 1 . .
H H37A 0.8781 -0.1129 0.9948 0.149 Uiso calc R 1 . .
H H37B 0.9111 -0.2331 1.0465 0.149 Uiso calc R 1 . .
H H37C 0.7779 -0.1479 1.0417 0.149 Uiso calc R 1 . .
C C38 0.3554(3) 0.4280(3) 0.6667(2) 0.0446(8) Uani d . 1 . .
H H38 0.3586 0.4935 0.6699 0.054 Uiso calc R 1 . .
C C39 0.2985(3) 0.5108(3) 0.5337(2) 0.0413(8) Uani d . 1 . .
C C40 0.3649(3) 0.5121(3) 0.4674(2) 0.0509(9) Uani d . 1 . .
H H40 0.4351 0.4517 0.4659 0.061 Uiso calc R 1 . .
C C41 0.3306(3) 0.6007(3) 0.4027(2) 0.0535(10) Uani d . 1 . .
H H41 0.3772 0.5995 0.3584 0.064 Uiso calc R 1 . .
C C42 0.2273(4) 0.6906(3) 0.4040(2) 0.0522(10) Uani d . 1 . .
C C43 0.1598(4) 0.6910(3) 0.4702(3) 0.0635(12) Uani d . 1 . .
H H43 0.0901 0.7517 0.4717 0.076 Uiso calc R 1 . .
C C44 0.1950(4) 0.6019(3) 0.5345(2) 0.0599(11) Uani d . 1 . .
H H44 0.1486 0.6031 0.5789 0.072 Uiso calc R 1 . .
C C45 0.2434(5) 0.7782(4) 0.2708(3) 0.0832(15) Uani d . 1 . .
H H45A 0.3262 0.7672 0.2779 0.125 Uiso calc R 1 . .
H H45B 0.2042 0.8458 0.2323 0.125 Uiso calc R 1 . .
H H45C 0.2399 0.7187 0.2535 0.125 Uiso calc R 1 . .
C C46 0.3980(3) 0.3583(3) 0.8035(2) 0.0465(9) Uani d . 1 . .
C C47 0.3522(4) 0.3100(4) 0.8706(2) 0.0636(11) Uani d . 1 . .
H H47 0.3031 0.2736 0.8657 0.076 Uiso calc R 1 . .
C C48 0.3765(5) 0.3138(4) 0.9441(2) 0.0733(13) Uani d . 1 . .
H H48 0.3452 0.2793 0.9879 0.088 Uiso calc R 1 . .
C C49 0.4469(5) 0.3686(4) 0.9525(3) 0.0707(13) Uani d . 1 . .
C C50 0.4929(4) 0.4187(4) 0.8872(3) 0.0746(13) Uani d . 1 . .
H H50 0.5396 0.4572 0.8925 0.090 Uiso calc R 1 . .
C C51 0.4704(4) 0.4122(3) 0.8137(2) 0.0609(11) Uani d . 1 . .
H H51 0.5043 0.4445 0.7703 0.073 Uiso calc R 1 . .
C C52 0.4277(6) 0.3290(5) 1.0907(3) 0.107(2) Uani d . 1 . .
H H52A 0.3417 0.3673 1.0875 0.161 Uiso calc R 1 . .
H H52B 0.4595 0.3354 1.1365 0.161 Uiso calc R 1 . .
H H52C 0.4469 0.2531 1.0941 0.161 Uiso calc R 1 . .
Cl Cl1 0.0625(11) 0.6320(9) 0.8223(8) 0.212(3) Uani d PD 0.30 A 1
Cl Cl2 0.1659(16) 0.6005(13) 0.9619(8) 0.201(3) Uani d PD 0.30 A 1
C C1S 0.087(2) 0.7044(19) 0.8855(14) 0.231(14) Uani d PD 0.30 A 1
H H1S 0.0096 0.7329 0.9090 0.278 Uiso d PR 0.30 A 1
H H2S 0.1140 0.7638 0.8626 0.278 Uiso d PR 0.30 A 1
Cl Cl3 0.0397(10) 0.5605(9) 0.8530(8) 0.212(3) Uani d PD 0.30 B 2
Cl Cl4 0.1674(16) 0.6251(13) 0.9421(9) 0.201(3) Uani d PD 0.30 B 2
C C2S 0.1004(11) 0.5307(9) 0.9493(7) 0.231(14) Uani d PD 0.30 B 2
H H3S 0.1621 0.4573 0.9629 0.278 Uiso d PR 0.30 B 2
H H4S 0.0368 0.5347 0.9869 0.278 Uiso d PR 0.30 B 2
Cl Cl5 0.1180(11) 0.5692(9) 0.7925(7) 0.212(3) Uani d PRD 0.20 B 3
Cl Cl6 0.0177(11) 0.5259(9) 0.9404(7) 0.201(3) Uani d PRD 0.20 . 3
C C3S 0.1202(11) 0.5839(9) 0.8918(7) 0.231(14) Uani d PRD 0.20 B 3
H H5S 0.0937 0.6603 0.8920 0.278 Uiso d PR 0.20 B 3
H H6S 0.2004 0.5444 0.9160 0.278 Uiso d PR 0.20 B 3
Cl Cl7 0.1116(16) 0.5654(14) 0.9890(10) 0.212(3) Uani d PD 0.20 C 4
Cl Cl8 0.106(2) 0.5768(15) 0.8222(10) 0.201(3) Uani d PD 0.20 C 4
C C4S 0.061(4) 0.646(3) 0.8957(14) 0.231(14) Uani d PD 0.20 C 4
H H7S -0.0221 0.6963 0.8899 0.278 Uiso d PR 0.20 C 4
H H8S 0.1102 0.6895 0.8870 0.278 Uiso d PR 0.20 C 4

loop_
_atom_site_aniso_label
_atom_site_aniso_U_11
_atom_site_aniso_U_22
_atom_site_aniso_U_33
_atom_site_aniso_U_12
_atom_site_aniso_U_13
_atom_site_aniso_U_23
Mo1 0.03930(16) 0.04008(17) 0.03241(15) -0.01679(13) 0.00142(12) -0.00815(12)
Mo2 0.04070(17) 0.04118(17) 0.03255(15) -0.01694(13) 0.00125(12) -0.00835(12)
O1 0.0418(13) 0.0437(13) 0.0410(13) -0.0134(11) 0.0021(10) -0.0101(11)
O2 0.0425(13) 0.0430(13) 0.0390(13) -0.0123(11) 0.0022(10) -0.0095(10)
O3 0.0794(19) 0.0722(19) 0.0598(17) -0.0247(16) -0.0177(15) -0.0260(15)
O4 0.105(3) 0.118(3) 0.0529(19) -0.042(2) 0.0234(18) 0.0085(19)
O5 0.106(2) 0.125(3) 0.0418(16) -0.055(2) 0.0204(16) -0.0279(17)
O6 0.094(2) 0.081(2) 0.071(2) -0.010(2) -0.0320(19) 0.0046(18)
O7 0.086(2) 0.0577(18) 0.0575(18) -0.0157(16) 0.0073(16) 0.0073(14)
O8 0.156(3) 0.104(3) 0.059(2) -0.054(3) -0.028(2) -0.0257(19)
N1 0.0428(15) 0.0406(15) 0.0341(14) -0.0180(13) 0.0009(12) -0.0075(12)
N2 0.0452(15) 0.0416(16) 0.0350(15) -0.0200(13) 0.0022(12) -0.0060(12)
N3 0.0400(15) 0.0493(17) 0.0353(15) -0.0165(13) 0.0029(12) -0.0136(13)
N4 0.0401(15) 0.0471(17) 0.0374(15) -0.0126(13) -0.0022(12) -0.0083(13)
N5 0.0468(16) 0.0466(16) 0.0366(15) -0.0239(14) 0.0008(12) -0.0071(13)
N6 0.0491(16) 0.0468(17) 0.0385(15) -0.0219(14) 0.0001(13) -0.0115(13)
C1 0.0450(19) 0.0376(18) 0.047(2) -0.0168(16) 0.0060(16) -0.0132(16)
C2 0.048(2) 0.044(2) 0.047(2) -0.0151(17) 0.0056(17) -0.0103(16)
C3 0.056(2) 0.048(2) 0.059(2) -0.0171(19) 0.0017(19) -0.0184(19)
C4 0.056(2) 0.061(3) 0.073(3) -0.017(2) -0.003(2) -0.011(2)
C5 0.059(3) 0.094(4) 0.084(4) -0.007(3) 0.013(3) -0.023(3)
C6 0.076(3) 0.141(5) 0.065(3) 0.013(4) 0.020(3) -0.016(3)
C7 0.069(3) 0.092(4) 0.055(3) 0.001(3) 0.005(2) -0.011(3)
C8 0.0455(19) 0.0405(19) 0.0441(19) -0.0219(16) 0.0029(15) -0.0119(15)
C9 0.0341(16) 0.0404(18) 0.0409(18) -0.0140(14) 0.0043(14) -0.0121(15)
C10 0.056(2) 0.042(2) 0.047(2) -0.0174(17) -0.0045(17) -0.0087(16)
C11 0.063(2) 0.050(2) 0.056(2) -0.0261(19) 0.0000(19) -0.0227(18)
C12 0.047(2) 0.063(2) 0.045(2) -0.0196(18) -0.0015(16) -0.0212(18)
C13 0.058(2) 0.046(2) 0.046(2) -0.0159(18) -0.0047(17) -0.0095(17)
C14 0.054(2) 0.046(2) 0.042(2) -0.0203(17) -0.0006(16) -0.0095(16)
C15 0.110(4) 0.096(4) 0.084(3) -0.050(3) -0.017(3) -0.040(3)
C16 0.055(2) 0.0409(19) 0.0387(18) -0.0223(17) 0.0074(16) -0.0128(15)
C17 0.056(2) 0.067(3) 0.044(2) -0.025(2) 0.0016(18) -0.0084(19)
C18 0.061(3) 0.084(3) 0.056(3) -0.032(2) 0.016(2) -0.014(2)
C19 0.080(3) 0.065(3) 0.043(2) -0.031(2) 0.016(2) -0.0087(19)
C20 0.073(3) 0.063(3) 0.043(2) -0.018(2) -0.002(2) -0.0013(19)
C21 0.059(2) 0.051(2) 0.044(2) -0.0214(19) 0.0063(18) -0.0057(17)
C22 0.155(6) 0.126(5) 0.055(3) -0.073(4) 0.003(3) 0.020(3)
C23 0.0365(18) 0.053(2) 0.046(2) -0.0158(16) 0.0017(16) -0.0129(17)
C24 0.0383(17) 0.0429(19) 0.0375(18) -0.0121(15) 0.0029(14) -0.0126(15)
C25 0.055(2) 0.052(2) 0.046(2) -0.0241(18) 0.0062(17) -0.0213(17)
C26 0.061(2) 0.050(2) 0.054(2) -0.0254(19) 0.0149(19) -0.0165(18)
C27 0.058(2) 0.062(2) 0.038(2) -0.016(2) 0.0058(17) -0.0142(18)
C28 0.067(3) 0.108(4) 0.051(2) -0.046(3) 0.003(2) -0.037(2)
C29 0.052(2) 0.073(3) 0.056(2) -0.033(2) 0.0093(18) -0.026(2)
C30 0.116(4) 0.100(4) 0.056(3) -0.042(3) 0.034(3) -0.019(3)
C31 0.0392(18) 0.053(2) 0.043(2) -0.0190(17) 0.0004(15) -0.0066(17)
C32 0.059(2) 0.056(2) 0.052(2) -0.015(2) -0.0056(19) -0.0140(19)
C33 0.066(3) 0.057(3) 0.071(3) -0.004(2) -0.007(2) -0.014(2)
C34 0.060(3) 0.067(3) 0.057(3) -0.017(2) -0.016(2) 0.001(2)
C35 0.073(3) 0.073(3) 0.044(2) -0.024(2) -0.010(2) -0.008(2)
C36 0.068(3) 0.053(2) 0.046(2) -0.017(2) -0.0026(19) -0.0095(18)
C37 0.106(4) 0.105(4) 0.068(3) -0.032(3) -0.042(3) 0.009(3)
C38 0.051(2) 0.0424(19) 0.047(2) -0.0237(17) 0.0032(16) -0.0131(16)
C39 0.0439(18) 0.0410(19) 0.0441(19) -0.0221(16) -0.0012(15) -0.0096(15)
C40 0.053(2) 0.049(2) 0.047(2) -0.0148(18) 0.0020(17) -0.0124(17)
C41 0.059(2) 0.060(2) 0.041(2) -0.025(2) 0.0095(17) -0.0110(18)
C42 0.061(2) 0.045(2) 0.049(2) -0.0236(19) -0.0028(18) -0.0022(17)
C43 0.056(2) 0.049(2) 0.067(3) -0.010(2) 0.011(2) -0.003(2)
C44 0.054(2) 0.058(2) 0.056(2) -0.019(2) 0.0154(19) -0.0033(19)
C45 0.114(4) 0.064(3) 0.055(3) -0.029(3) 0.004(3) 0.003(2)
C46 0.058(2) 0.0415(19) 0.044(2) -0.0195(17) -0.0005(17) -0.0141(16)
C47 0.086(3) 0.070(3) 0.050(2) -0.041(2) 0.004(2) -0.022(2)
C48 0.104(4) 0.080(3) 0.043(2) -0.039(3) 0.008(2) -0.022(2)
C49 0.097(3) 0.066(3) 0.051(2) -0.025(3) -0.019(2) -0.021(2)
C50 0.097(3) 0.071(3) 0.069(3) -0.043(3) -0.025(3) -0.017(2)
C51 0.074(3) 0.067(3) 0.051(2) -0.038(2) -0.009(2) -0.008(2)
C52 0.139(5) 0.111(4) 0.052(3) -0.014(4) -0.013(3) -0.037(3)
Cl1 0.174(6) 0.163(6) 0.279(9) -0.059(5) -0.030(5) -0.025(6)
Cl2 0.225(5) 0.196(6) 0.188(6) -0.102(4) 0.033(4) -0.034(4)
C1S 0.096(13) 0.27(3) 0.38(4) -0.106(17) 0.026(17) -0.11(3)
Cl3 0.174(6) 0.163(6) 0.279(9) -0.059(5) -0.030(5) -0.025(6)
Cl4 0.225(5) 0.196(6) 0.188(6) -0.102(4) 0.033(4) -0.034(4)
C2S 0.096(13) 0.27(3) 0.38(4) -0.106(17) 0.026(17) -0.11(3)
Cl5 0.174(6) 0.163(6) 0.279(9) -0.059(5) -0.030(5) -0.025(6)
Cl6 0.225(5) 0.196(6) 0.188(6) -0.102(4) 0.033(4) -0.034(4)
C3S 0.096(13) 0.27(3) 0.38(4) -0.106(17) 0.026(17) -0.11(3)
Cl7 0.174(6) 0.163(6) 0.279(9) -0.059(5) -0.030(5) -0.025(6)
Cl8 0.225(5) 0.196(6) 0.188(6) -0.102(4) 0.033(4) -0.034(4)
C4S 0.096(13) 0.27(3) 0.38(4) -0.106(17) 0.026(17) -0.11(3)

loop_
_atom_type_symbol
_atom_type_description
_atom_type_scat_dispersion_real
_atom_type_scat_dispersion_imag
_atom_type_scat_source
C C 0.0033 0.0016 'International Tables Vol C Tables 4.2.6.8 and 6.1.1.4'
H H 0.0000 0.0000 'International Tables Vol C Tables 4.2.6.8 and 6.1.1.4'
Cl Cl 0.1484 0.1585 'International Tables Vol C Tables 4.2.6.8 and 6.1.1.4'
Mo Mo -1.6832 0.6857 'International Tables Vol C Tables 4.2.6.8 and 6.1.1.4'
N N 0.0061 0.0033 'International Tables Vol C Tables 4.2.6.8 and 6.1.1.4'
O O 0.0106 0.0060 'International Tables Vol C Tables 4.2.6.8 and 6.1.1.4'

loop_
_geom_angle_atom_site_label_1
_geom_angle_atom_site_label_2
_geom_angle_atom_site_label_3
_geom_angle_site_symmetry_1
_geom_angle_site_symmetry_3
_geom_angle
_geom_angle_publ_flag
Mo2 Mo1 N3 . . 92.56(7) ?
Mo2 Mo1 N5 . . 92.51(7) ?
N3 Mo1 N5 . . 95.00(11) ?
Mo2 Mo1 O1 . . 91.61(6) ?
N3 Mo1 O1 . . 175.79(9) ?
N5 Mo1 O1 . . 85.37(10) ?
Mo2 Mo1 N1 . . 92.50(7) ?
N3 Mo1 N1 . . 93.12(11) ?
N5 Mo1 N1 . . 170.25(10) ?
O1 Mo1 N1 . . 86.14(10) ?
Mo1 Mo2 N4 . . 92.95(8) ?
Mo1 Mo2 N2 . . 92.96(7) ?
N4 Mo2 N2 . . 93.97(11) ?
Mo1 Mo2 O2 . . 92.27(6) ?
N4 Mo2 O2 . . 174.64(10) ?
N2 Mo2 O2 . . 84.56(10) ?
Mo1 Mo2 N6 . . 92.77(8) ?
N4 Mo2 N6 . . 95.24(11) ?
N2 Mo2 N6 . . 168.88(11) ?
O2 Mo2 N6 . . 85.70(10) ?
C1 O1 Mo1 . . 116.5(2) ?
C1 O2 Mo2 . . 116.6(2) ?
C12 O3 C15 . . 117.3(3) ?
C19 O4 C22 . . 117.3(4) ?
C27 O5 C30 . . 118.7(4) ?
C34 O6 C37 . . 117.2(4) ?
C42 O7 C45 . . 117.1(3) ?
C49 O8 C52 . . 117.2(4) ?
C8 N1 C9 . . 118.2(3) ?
C8 N1 Mo1 . . 116.2(2) ?
C9 N1 Mo1 . . 125.3(2) ?
C8 N2 C16 . . 117.3(3) ?
C8 N2 Mo2 . . 117.2(2) ?
C16 N2 Mo2 . . 121.4(2) ?
C23 N3 C24 . . 118.4(3) ?
C23 N3 Mo1 . . 117.5(2) ?
C24 N3 Mo1 . . 124.0(2) ?
C23 N4 C31 . . 118.5(3) ?
C23 N4 Mo2 . . 117.0(2) ?
C31 N4 Mo2 . . 124.1(2) ?
C38 N5 C39 . . 117.5(3) ?
C38 N5 Mo1 . . 117.7(2) ?
C39 N5 Mo1 . . 121.9(2) ?
C38 N6 C46 . . 119.3(3) ?
C38 N6 Mo2 . . 116.9(2) ?
C46 N6 Mo2 . . 123.1(2) ?
O2 C1 O1 . . 123.0(3) ?
O2 C1 C2 . . 118.0(3) ?
O1 C1 C2 . . 119.0(3) ?
C3 C2 C7 . . 120.0 ?
C3 C2 C1 . . 120.4(2) ?
C7 C2 C1 . . 119.5(2) ?
C4 C3 C2 . . 120.0 ?
C4 C3 H3A . . 120.0 ?
C2 C3 H3A . . 120.0 ?
C3 C4 C5 . . 120.0 ?
C3 C4 H4A . . 120.0 ?
C5 C4 H4A . . 120.0 ?
C6 C5 C4 . . 120.0 ?
C6 C5 H5A . . 120.0 ?
C4 C5 H5A . . 120.0 ?
C5 C6 C7 . . 120.0 ?
C5 C6 H6A . . 120.0 ?
C7 C6 H6A . . 120.0 ?
C6 C7 C2 . . 120.0 ?
C6 C7 H7A . . 120.0 ?
C2 C7 H7A . . 120.0 ?
N2 C8 N1 . . 120.5(3) ?
N2 C8 H8 . . 119.8 ?
N1 C8 H8 . . 119.8 ?
C10 C9 C14 . . 117.3(3) ?
C10 C9 N1 . . 124.2(3) ?
C14 C9 N1 . . 118.6(3) ?
C9 C10 C11 . . 122.0(3) ?
C9 C10 H10 . . 119.0 ?
C11 C10 H10 . . 119.0 ?
C12 C11 C10 . . 119.6(4) ?
C12 C11 H11 . . 120.2 ?
C10 C11 H11 . . 120.2 ?
C11 C12 C13 . . 119.5(3) ?
C11 C12 O3 . . 125.2(4) ?
C13 C12 O3 . . 115.3(3) ?
C14 C13 C12 . . 120.4(3) ?
C14 C13 H13 . . 119.8 ?
C12 C13 H13 . . 119.8 ?
C13 C14 C9 . . 121.1(4) ?
C13 C14 H14 . . 119.4 ?
C9 C14 H14 . . 119.4 ?
O3 C15 H15A . . 109.5 ?
O3 C15 H15B . . 109.5 ?
H15A C15 H15B . . 109.5 ?
O3 C15 H15C . . 109.5 ?
H15A C15 H15C . . 109.5 ?
H15B C15 H15C . . 109.5 ?
C21 C16 C17 . . 118.5(3) ?
C21 C16 N2 . . 120.3(3) ?
C17 C16 N2 . . 121.2(3) ?
C16 C17 C18 . . 121.4(4) ?
C16 C17 H17 . . 119.3 ?
C18 C17 H17 . . 119.3 ?
C19 C18 C17 . . 119.3(4) ?
C19 C18 H18 . . 120.3 ?
C17 C18 H18 . . 120.3 ?
C20 C19 C18 . . 120.4(4) ?
C20 C19 O4 . . 124.5(4) ?
C18 C19 O4 . . 115.1(4) ?
C19 C20 C21 . . 119.8(4) ?
C19 C20 H20 . . 120.1 ?
C21 C20 H20 . . 120.1 ?
C16 C21 C20 . . 120.5(4) ?
C16 C21 H21 . . 119.8 ?
C20 C21 H21 . . 119.8 ?
O4 C22 H22A . . 109.5 ?
O4 C22 H22B . . 109.5 ?
H22A C22 H22B . . 109.5 ?
O4 C22 H22C . . 109.5 ?
H22A C22 H22C . . 109.5 ?
H22B C22 H22C . . 109.5 ?
N3 C23 N4 . . 120.0(3) ?
N3 C23 H23 . . 120.0 ?
N4 C23 H23 . . 120.0 ?
C25 C24 C29 . . 118.8(3) ?
C25 C24 N3 . . 121.6(3) ?
C29 C24 N3 . . 119.6(3) ?
C24 C25 C26 . . 121.1(4) ?
C24 C25 H25 . . 119.5 ?
C26 C25 H25 . . 119.5 ?
C27 C26 C25 . . 119.9(4) ?
C27 C26 H26 . . 120.1 ?
C25 C26 H26 . . 120.1 ?
O5 C27 C26 . . 125.7(4) ?
O5 C27 C28 . . 115.3(4) ?
C26 C27 C28 . . 118.9(4) ?
C29 C28 C27 . . 121.2(4) ?
C29 C28 H28 . . 119.4 ?
C27 C28 H28 . . 119.4 ?
C28 C29 C24 . . 120.1(4) ?
C28 C29 H29 . . 119.9 ?
C24 C29 H29 . . 119.9 ?
O5 C30 H30A . . 109.5 ?
O5 C30 H30B . . 109.5 ?
H30A C30 H30B . . 109.5 ?
O5 C30 H30C . . 109.5 ?
H30A C30 H30C . . 109.5 ?
H30B C30 H30C . . 109.5 ?
C32 C31 C36 . . 118.0(3) ?
C32 C31 N4 . . 123.3(3) ?
C36 C31 N4 . . 118.7(3) ?
C33 C32 C31 . . 121.0(4) ?
C33 C32 H32 . . 119.5 ?
C31 C32 H32 . . 119.5 ?
C32 C33 C34 . . 120.0(4) ?
C32 C33 H33 . . 120.0 ?
C34 C33 H33 . . 120.0 ?
C35 C34 C33 . . 119.9(4) ?
C35 C34 O6 . . 124.4(4) ?
C33 C34 O6 . . 115.7(4) ?
C34 C35 C36 . . 119.8(4) ?
C34 C35 H35 . . 120.1 ?
C36 C35 H35 . . 120.1 ?
C31 C36 C35 . . 121.2(4) ?
C31 C36 H36 . . 119.4 ?
C35 C36 H36 . . 119.4 ?
O6 C37 H37A . . 109.5 ?
O6 C37 H37B . . 109.5 ?
H37A C37 H37B . . 109.5 ?
O6 C37 H37C . . 109.5 ?
H37A C37 H37C . . 109.5 ?
H37B C37 H37C . . 109.5 ?
N5 C38 N6 . . 119.3(3) ?
N5 C38 H38 . . 120.4 ?
N6 C38 H38 . . 120.4 ?
C40 C39 C44 . . 118.0(3) ?
C40 C39 N5 . . 120.7(3) ?
C44 C39 N5 . . 121.3(3) ?
C39 C40 C41 . . 121.8(4) ?
C39 C40 H40 . . 119.1 ?
C41 C40 H40 . . 119.1 ?
C42 C41 C40 . . 119.8(3) ?
C42 C41 H41 . . 120.1 ?
C40 C41 H41 . . 120.1 ?
O7 C42 C41 . . 124.5(4) ?
O7 C42 C43 . . 116.3(4) ?
C41 C42 C43 . . 119.2(3) ?
C42 C43 C44 . . 120.4(4) ?
C42 C43 H43 . . 119.8 ?
C44 C43 H43 . . 119.8 ?
C43 C44 C39 . . 120.8(4) ?
C43 C44 H44 . . 119.6 ?
C39 C44 H44 . . 119.6 ?
O7 C45 H45A . . 109.5 ?
O7 C45 H45B . . 109.5 ?
H45A C45 H45B . . 109.5 ?
O7 C45 H45C . . 109.5 ?
H45A C45 H45C . . 109.5 ?
H45B C45 H45C . . 109.5 ?
C47 C46 C51 . . 116.5(4) ?
C47 C46 N6 . . 118.7(3) ?
C51 C46 N6 . . 124.7(3) ?
C48 C47 C46 . . 122.6(4) ?
C48 C47 H47 . . 118.7 ?
C46 C47 H47 . . 118.7 ?
C49 C48 C47 . . 119.7(4) ?
C49 C48 H48 . . 120.2 ?
C47 C48 H48 . . 120.2 ?
C48 C49 O8 . . 124.2(5) ?
C48 C49 C50 . . 119.4(4) ?
O8 C49 C50 . . 116.4(4) ?
C49 C50 C51 . . 120.5(4) ?
C49 C50 H50 . . 119.8 ?
C51 C50 H50 . . 119.8 ?
C50 C51 C46 . . 121.2(4) ?
C50 C51 H51 . . 119.4 ?
C46 C51 H51 . . 119.4 ?
O8 C52 H52A . . 109.5 ?
O8 C52 H52B . . 109.5 ?
H52A C52 H52B . . 109.5 ?
O8 C52 H52C . . 109.5 ?
H52A C52 H52C . . 109.5 ?
H52B C52 H52C . . 109.5 ?
C1S Cl1 H7S . . 45.5 ?
H5S Cl1 H7S . . 46.6 ?
H7S Cl1 H8S . . 52.7 ?
C1S Cl2 H6S . . 87.0 ?
H5S Cl2 H6S . . 73.2 ?
H6S Cl2 H8S . . 81.7 ?
Cl2 C1S Cl1 . . 102.0(12) ?
Cl2 C1S H1S . . 100.5 ?
Cl1 C1S H1S . . 104.0 ?
Cl2 C1S H2S . . 120.3 ?
Cl1 C1S H2S . . 118.3 ?
H1S C1S H2S . . 109.3 ?
Cl2 C1S H5S . . 52.2 ?
Cl1 C1S H5S . . 51.2 ?
H1S C1S H5S . . 99.8 ?
H2S C1S H5S . . 151.0 ?
Cl2 C1S H7S . . 102.4 ?
Cl1 C1S H7S . . 64.3 ?
H2S C1S H7S . . 133.4 ?
H5S C1S H7S . . 70.8 ?
Cl2 C1S H8S . . 47.9 ?
Cl1 C1S H8S . . 85.8 ?
H1S C1S H8S . . 148.5 ?
H2S C1S H8S . . 91.1 ?
H5S C1S H8S . . 63.0 ?
H7S C1S H8S . . 133.7 ?
C2S Cl4 H5S . . 71.8 ?
C2S Cl4 H6S . . 50.7 ?
H5S Cl4 H6S . . 82.5 ?
C2S Cl4 H8S . . 96.3 ?
H6S Cl4 H8S . . 97.8 ?
Cl4 C2S Cl3 . . 104.4(7) ?
Cl4 C2S H3S . . 109.0 ?
Cl3 C2S H3S . . 109.9 ?
Cl4 C2S H4S . . 115.2 ?
Cl3 C2S H4S . . 109.6 ?
H3S C2S H4S . . 108.6 ?
Cl3 C2S H6S . . 88.3 ?
H3S C2S H6S . . 76.5 ?
H4S C2S H6S . . 157.3 ?
C3S Cl6 Cl6 . 2_567 133.0(7) ?
C3S Cl6 H3S . . 62.1 ?
Cl6 Cl6 H3S 2_567 . 88.1 ?
C3S Cl6 H4S . . 89.8 ?
H3S Cl6 H4S . . 69.3 ?
Cl6 C3S Cl5 . . 103.1 ?
Cl6 C3S H5S . . 111.1 ?
Cl5 C3S H5S . . 111.2 ?
Cl6 C3S H6S . . 111.1 ?
Cl5 C3S H6S . . 111.2 ?
H5S C3S H6S . . 109.1 ?
Cl6 C3S H8S . . 124.3 ?
Cl5 C3S H8S . . 108.4 ?
H6S C3S H8S . . 98.8 ?
C4S Cl7 H3S . . 93.5 ?
C4S Cl7 H4S . . 85.7 ?
H3S Cl7 H4S . . 69.8 ?
C4S Cl7 H6S . . 60.7 ?
H3S Cl7 H6S . . 55.1 ?
H4S Cl7 H6S . . 110.0 ?
Cl7 C4S Cl8 . . 115.0(17) ?
Cl7 C4S H1S . . 100.2 ?
Cl8 C4S H1S . . 144.7 ?
Cl7 C4S H5S . . 94.0 ?
Cl8 C4S H5S . . 96.0 ?
H1S C4S H5S . . 78.6 ?
Cl7 C4S H7S . . 116.4 ?
Cl8 C4S H7S . . 113.6 ?
H1S C4S H7S . . 46.3 ?
Cl7 C4S H8S . . 100.1 ?
Cl8 C4S H8S . . 102.8 ?
H1S C4S H8S . . 67.1 ?
H7S C4S H8S . . 106.6 ?

loop_
_geom_bond_atom_site_label_1
_geom_bond_atom_site_label_2
_geom_bond_site_symmetry_2
_geom_bond_distance
_geom_bond_publ_flag
Mo1 Mo2 . 2.0881(8) y
Mo1 N3 . 2.117(3) y
Mo1 N5 . 2.142(3) y
Mo1 O1 . 2.144(2) y
Mo1 N1 . 2.156(3) y
Mo2 N4 . 2.120(3) y
Mo2 N2 . 2.132(3) y
Mo2 O2 . 2.133(2) y
Mo2 N6 . 2.144(3) y
O1 C1 . 1.272(4) ?
O2 C1 . 1.269(4) ?
O3 C12 . 1.378(4) ?
O3 C15 . 1.411(5) ?
O4 C19 . 1.376(5) ?
O4 C22 . 1.397(6) ?
O5 C27 . 1.362(4) ?
O5 C30 . 1.399(6) ?
O6 C34 . 1.387(5) ?
O6 C37 . 1.414(6) ?
O7 C42 . 1.373(4) ?
O7 C45 . 1.414(5) ?
O8 C49 . 1.375(5) ?
O8 C52 . 1.412(7) ?
N1 C8 . 1.326(4) ?
N1 C9 . 1.419(4) ?
N2 C8 . 1.315(4) ?
N2 C16 . 1.424(4) ?
N3 C23 . 1.322(4) ?
N3 C24 . 1.429(4) ?
N4 C23 . 1.324(4) ?
N4 C31 . 1.431(4) ?
N5 C38 . 1.314(4) ?
N5 C39 . 1.437(4) ?
N6 C38 . 1.334(4) ?
N6 C46 . 1.416(4) ?
C1 C2 . 1.487(4) ?
C2 C3 . 1.3900 ?
C2 C7 . 1.3900 ?
C3 C4 . 1.3900 ?
C3 H3A . 0.9300 ?
C4 C5 . 1.3900 ?
C4 H4A . 0.9300 ?
C5 C6 . 1.3900 ?
C5 H5A . 0.9300 ?
C6 C7 . 1.3900 ?
C6 H6A . 0.9300 ?
C7 H7A . 0.9300 ?
C8 H8 . 0.9300 ?
C9 C10 . 1.380(5) ?
C9 C14 . 1.394(5) ?
C10 C11 . 1.382(5) ?
C10 H10 . 0.9300 ?
C11 C12 . 1.377(5) ?
C11 H11 . 0.9300 ?
C12 C13 . 1.377(5) ?
C13 C14 . 1.376(5) ?
C13 H13 . 0.9300 ?
C14 H14 . 0.9300 ?
C15 H15A . 0.9600 ?
C15 H15B . 0.9600 ?
C15 H15C . 0.9600 ?
C16 C21 . 1.380(5) ?
C16 C17 . 1.381(5) ?
C17 C18 . 1.382(5) ?
C17 H17 . 0.9300 ?
C18 C19 . 1.374(6) ?
C18 H18 . 0.9300 ?
C19 C20 . 1.372(6) ?
C20 C21 . 1.394(5) ?
C20 H20 . 0.9300 ?
C21 H21 . 0.9300 ?
C22 H22A . 0.9600 ?
C22 H22B . 0.9600 ?
C22 H22C . 0.9600 ?
C23 H23 . 0.9300 ?
C24 C25 . 1.377(5) ?
C24 C29 . 1.379(5) ?
C25 C26 . 1.387(5) ?
C25 H25 . 0.9300 ?
C26 C27 . 1.374(6) ?
C26 H26 . 0.9300 ?
C27 C28 . 1.381(6) ?
C28 C29 . 1.374(5) ?
C28 H28 . 0.9300 ?
C29 H29 . 0.9300 ?
C30 H30A . 0.9600 ?
C30 H30B . 0.9600 ?
C30 H30C . 0.9600 ?
C31 C32 . 1.380(5) ?
C31 C36 . 1.382(5) ?
C32 C33 . 1.377(5) ?
C32 H32 . 0.9300 ?
C33 C34 . 1.378(6) ?
C33 H33 . 0.9300 ?
C34 C35 . 1.365(6) ?
C35 C36 . 1.384(5) ?
C35 H35 . 0.9300 ?
C36 H36 . 0.9300 ?
C37 H37A . 0.9600 ?
C37 H37B . 0.9600 ?
C37 H37C . 0.9600 ?
C38 H38 . 0.9300 ?
C39 C40 . 1.370(5) ?
C39 C44 . 1.382(5) ?
C40 C41 . 1.379(5) ?
C40 H40 . 0.9300 ?
C41 C42 . 1.374(5) ?
C41 H41 . 0.9300 ?
C42 C43 . 1.376(5) ?
C43 C44 . 1.379(5) ?
C43 H43 . 0.9300 ?
C44 H44 . 0.9300 ?
C45 H45A . 0.9600 ?
C45 H45B . 0.9600 ?
C45 H45C . 0.9600 ?
C46 C47 . 1.386(5) ?
C46 C51 . 1.388(5) ?
C47 C48 . 1.376(6) ?
C47 H47 . 0.9300 ?
C48 C49 . 1.369(7) ?
C48 H48 . 0.9300 ?
C49 C50 . 1.376(6) ?
C50 C51 . 1.383(6) ?
C50 H50 . 0.9300 ?
C51 H51 . 0.9300 ?
C52 H52A . 0.9600 ?
C52 H52B . 0.9600 ?
C52 H52C . 0.9600 ?
Cl1 C1S . 1.786(18) ?
Cl1 H5S . 1.5004 ?
Cl1 H7S . 1.7118 ?
Cl1 H8S . 1.7870 ?
Cl2 C1S . 1.699(18) ?
Cl2 H5S . 1.4265 ?
Cl2 H6S . 1.2080 ?
Cl2 H8S . 1.5302 ?
C1S H1S . 0.9700 ?
C1S H2S . 0.9699 ?
C1S H5S . 0.5593 ?
C1S H8S . 0.2721 ?
Cl3 C2S . 1.790(13) ?
Cl4 C2S . 1.745(14) ?
Cl4 H5S . 1.1702 ?
Cl4 H6S . 1.2247 ?
Cl4 H8S . 1.1748 ?
C2S H3S . 0.9699 ?
C2S H4S . 0.9701 ?
Cl5 C3S . 1.8275 ?
Cl6 C3S . 1.7675 ?
Cl6 Cl6 2_567 2.11(2) ?
Cl6 H3S . 1.6434 ?
Cl6 H4S . 0.9219 ?
C3S H5S . 0.9700 ?
C3S H6S . 0.9701 ?
Cl7 C4S . 1.726(19) ?
Cl7 H3S . 1.5497 ?
Cl7 H4S . 1.1378 ?
Cl7 H6S . 1.6270 ?
Cl8 C4S . 1.74(2) ?
C4S H1S . 1.1946 ?
C4S H5S . 0.4944 ?
C4S H7S . 0.9700 ?
C4S H8S . 0.9701 ?

loop_
_geom_torsion_atom_site_label_1
_geom_torsion_atom_site_label_2
_geom_torsion_atom_site_label_3
_geom_torsion_atom_site_label_4
_geom_torsion_site_symmetry_1
_geom_torsion_site_symmetry_2
_geom_torsion_site_symmetry_3
_geom_torsion_site_symmetry_4
_geom_torsion
_geom_torsion_publ_flag
N3 Mo1 Mo2 N4 . . . . 0.09(11) ?
N5 Mo1 Mo2 N4 . . . . -95.03(11) ?
O1 Mo1 Mo2 N4 . . . . 179.53(10) ?
N1 Mo1 Mo2 N4 . . . . 93.33(11) ?
N3 Mo1 Mo2 N2 . . . . -94.05(11) ?
N5 Mo1 Mo2 N2 . . . . 170.83(10) ?
O1 Mo1 Mo2 N2 . . . . 85.40(10) ?
N1 Mo1 Mo2 N2 . . . . -0.81(10) ?
N3 Mo1 Mo2 O2 . . . . -178.71(10) ?
N5 Mo1 Mo2 O2 . . . . 86.17(10) ?
O1 Mo1 Mo2 O2 . . . . 0.73(9) ?
N1 Mo1 Mo2 O2 . . . . -85.47(10) ?
N3 Mo1 Mo2 N6 . . . . 95.49(11) ?
N5 Mo1 Mo2 N6 . . . . 0.37(10) ?
O1 Mo1 Mo2 N6 . . . . -85.07(10) ?
N1 Mo1 Mo2 N6 . . . . -171.27(10) ?
Mo2 Mo1 O1 C1 . . . . -0.9(2) ?
N5 Mo1 O1 C1 . . . . -93.3(2) ?
N1 Mo1 O1 C1 . . . . 91.5(2) ?
Mo1 Mo2 O2 C1 . . . . -0.9(2) ?
N2 Mo2 O2 C1 . . . . -93.6(2) ?
N6 Mo2 O2 C1 . . . . 91.7(2) ?
Mo2 Mo1 N1 C8 . . . . 5.5(2) ?
N3 Mo1 N1 C8 . . . . 98.2(2) ?
O1 Mo1 N1 C8 . . . . -85.9(2) ?
Mo2 Mo1 N1 C9 . . . . 178.4(2) ?
N3 Mo1 N1 C9 . . . . -88.9(2) ?
O1 Mo1 N1 C9 . . . . 86.9(2) ?
Mo1 Mo2 N2 C8 . . . . -3.7(2) ?
N4 Mo2 N2 C8 . . . . -96.9(2) ?
O2 Mo2 N2 C8 . . . . 88.3(2) ?
N6 Mo2 N2 C8 . . . . 117.2(5) ?
Mo1 Mo2 N2 C16 . . . . -160.4(2) ?
N4 Mo2 N2 C16 . . . . 106.4(3) ?
O2 Mo2 N2 C16 . . . . -68.4(2) ?
N6 Mo2 N2 C16 . . . . -39.5(7) ?
Mo2 Mo1 N3 C23 . . . . 0.3(3) ?
N5 Mo1 N3 C23 . . . . 93.1(3) ?
N1 Mo1 N3 C23 . . . . -92.3(3) ?
Mo2 Mo1 N3 C24 . . . . -177.3(3) ?
N5 Mo1 N3 C24 . . . . -84.6(3) ?
N1 Mo1 N3 C24 . . . . 90.0(3) ?
Mo1 Mo2 N4 C23 . . . . -0.5(3) ?
N2 Mo2 N4 C23 . . . . 92.7(3) ?
N6 Mo2 N4 C23 . . . . -93.6(3) ?
Mo1 Mo2 N4 C31 . . . . -172.0(3) ?
N2 Mo2 N4 C31 . . . . -78.9(3) ?
N6 Mo2 N4 C31 . . . . 94.9(3) ?
Mo2 Mo1 N5 C38 . . . . -5.5(2) ?
N3 Mo1 N5 C38 . . . . -98.3(3) ?
O1 Mo1 N5 C38 . . . . 85.9(3) ?
Mo2 Mo1 N5 C39 . . . . -166.2(2) ?
N3 Mo1 N5 C39 . . . . 101.1(3) ?
O1 Mo1 N5 C39 . . . . -74.7(2) ?
Mo1 Mo2 N6 C38 . . . . 4.6(2) ?
N4 Mo2 N6 C38 . . . . 97.8(3) ?
N2 Mo2 N6 C38 . . . . -116.4(5) ?
O2 Mo2 N6 C38 . . . . -87.5(2) ?
Mo1 Mo2 N6 C46 . . . . 174.9(3) ?
N4 Mo2 N6 C46 . . . . -91.9(3) ?
N2 Mo2 N6 C46 . . . . 53.9(6) ?
O2 Mo2 N6 C46 . . . . 82.8(3) ?
Mo2 O2 C1 O1 . . . . 0.4(4) ?
Mo2 O2 C1 C2 . . . . -178.1(2) ?
Mo1 O1 C1 O2 . . . . 0.4(4) ?
Mo1 O1 C1 C2 . . . . 178.9(2) ?
O2 C1 C2 C3 . . . . 179.1(2) ?
O1 C1 C2 C3 . . . . 0.6(4) ?
O2 C1 C2 C7 . . . . 1.3(4) ?
O1 C1 C2 C7 . . . . -177.3(3) ?
C7 C2 C3 C4 . . . . 0.0 ?
C1 C2 C3 C4 . . . . -177.8(3) ?
C2 C3 C4 C5 . . . . 0.0 ?
C3 C4 C5 C6 . . . . 0.0 ?
C4 C5 C6 C7 . . . . 0.0 ?
C5 C6 C7 C2 . . . . 0.0 ?
C3 C2 C7 C6 . . . . 0.0 ?
C1 C2 C7 C6 . . . . 177.8(3) ?
C16 N2 C8 N1 . . . . 166.7(3) ?
Mo2 N2 C8 N1 . . . . 9.0(4) ?
C9 N1 C8 N2 . . . . 176.9(3) ?
Mo1 N1 C8 N2 . . . . -9.7(4) ?
C8 N1 C9 C10 . . . . -31.5(5) ?
Mo1 N1 C9 C10 . . . . 155.8(3) ?
C8 N1 C9 C14 . . . . 150.2(3) ?
Mo1 N1 C9 C14 . . . . -22.5(4) ?
C14 C9 C10 C11 . . . . -3.6(5) ?
N1 C9 C10 C11 . . . . 178.0(3) ?
C9 C10 C11 C12 . . . . 2.5(6) ?
C10 C11 C12 C13 . . . . 0.7(6) ?
C10 C11 C12 O3 . . . . -179.7(3) ?
C15 O3 C12 C11 . . . . -5.4(6) ?
C15 O3 C12 C13 . . . . 174.2(4) ?
C11 C12 C13 C14 . . . . -2.6(6) ?
O3 C12 C13 C14 . . . . 177.8(3) ?
C12 C13 C14 C9 . . . . 1.4(6) ?
C10 C9 C14 C13 . . . . 1.7(5) ?
N1 C9 C14 C13 . . . . -179.8(3) ?
C8 N2 C16 C21 . . . . 134.2(4) ?
Mo2 N2 C16 C21 . . . . -69.0(4) ?
C8 N2 C16 C17 . . . . -48.0(5) ?
Mo2 N2 C16 C17 . . . . 108.8(4) ?
C21 C16 C17 C18 . . . . -2.7(6) ?
N2 C16 C17 C18 . . . . 179.5(4) ?
C16 C17 C18 C19 . . . . 1.6(7) ?
C17 C18 C19 C20 . . . . 0.4(7) ?
C17 C18 C19 O4 . . . . 179.4(4) ?
C22 O4 C19 C20 . . . . -8.5(8) ?
C22 O4 C19 C18 . . . . 172.6(5) ?
C18 C19 C20 C21 . . . . -1.2(7) ?
O4 C19 C20 C21 . . . . 179.9(4) ?
C17 C16 C21 C20 . . . . 1.9(6) ?
N2 C16 C21 C20 . . . . 179.7(4) ?
C19 C20 C21 C16 . . . . 0.1(7) ?
C24 N3 C23 N4 . . . . 177.0(3) ?
Mo1 N3 C23 N4 . . . . -0.8(5) ?
C31 N4 C23 N3 . . . . 172.9(3) ?
Mo2 N4 C23 N3 . . . . 0.9(5) ?
C23 N3 C24 C25 . . . . -68.3(5) ?
Mo1 N3 C24 C25 . . . . 109.3(3) ?
C23 N3 C24 C29 . . . . 112.7(4) ?
Mo1 N3 C24 C29 . . . . -69.7(4) ?
C29 C24 C25 C26 . . . . 0.9(5) ?
N3 C24 C25 C26 . . . . -178.1(3) ?
C24 C25 C26 C27 . . . . 0.3(6) ?
C30 O5 C27 C26 . . . . 1.5(7) ?
C30 O5 C27 C28 . . . . -176.7(4) ?
C25 C26 C27 O5 . . . . 179.9(4) ?
C25 C26 C27 C28 . . . . -1.9(6) ?
O5 C27 C28 C29 . . . . -179.2(4) ?
C26 C27 C28 C29 . . . . 2.5(7) ?
C27 C28 C29 C24 . . . . -1.3(7) ?
C25 C24 C29 C28 . . . . -0.4(6) ?
N3 C24 C29 C28 . . . . 178.6(4) ?
C23 N4 C31 C32 . . . . -35.2(5) ?
Mo2 N4 C31 C32 . . . . 136.2(3) ?
C23 N4 C31 C36 . . . . 146.2(4) ?
Mo2 N4 C31 C36 . . . . -42.4(4) ?
C36 C31 C32 C33 . . . . -0.4(6) ?
N4 C31 C32 C33 . . . . -179.0(4) ?
C31 C32 C33 C34 . . . . -0.6(7) ?
C32 C33 C34 C35 . . . . 1.5(7) ?
C32 C33 C34 O6 . . . . 179.2(4) ?
C37 O6 C34 C35 . . . . -16.9(7) ?
C37 O6 C34 C33 . . . . 165.5(5) ?
C33 C34 C35 C36 . . . . -1.5(7) ?
O6 C34 C35 C36 . . . . -179.0(4) ?
C32 C31 C36 C35 . . . . 0.5(6) ?
N4 C31 C36 C35 . . . . 179.1(4) ?
C34 C35 C36 C31 . . . . 0.5(7) ?
C39 N5 C38 N6 . . . . 171.7(3) ?
Mo1 N5 C38 N6 . . . . 10.2(4) ?
C46 N6 C38 N5 . . . . 179.5(3) ?
Mo2 N6 C38 N5 . . . . -9.8(4) ?
C38 N5 C39 C40 . . . . 121.3(4) ?
Mo1 N5 C39 C40 . . . . -78.1(4) ?
C38 N5 C39 C44 . . . . -61.1(5) ?
Mo1 N5 C39 C44 . . . . 99.5(4) ?
C44 C39 C40 C41 . . . . -0.4(6) ?
N5 C39 C40 C41 . . . . 177.3(3) ?
C39 C40 C41 C42 . . . . 0.1(6) ?
C45 O7 C42 C41 . . . . 7.4(6) ?
C45 O7 C42 C43 . . . . -172.2(4) ?
C40 C41 C42 O7 . . . . -179.2(4) ?
C40 C41 C42 C43 . . . . 0.3(6) ?
O7 C42 C43 C44 . . . . 179.2(4) ?
C41 C42 C43 C44 . . . . -0.4(7) ?
C42 C43 C44 C39 . . . . 0.1(7) ?
C40 C39 C44 C43 . . . . 0.3(6) ?
N5 C39 C44 C43 . . . . -177.4(4) ?
C38 N6 C46 C47 . . . . 144.1(4) ?
Mo2 N6 C46 C47 . . . . -26.0(5) ?
C38 N6 C46 C51 . . . . -39.0(5) ?
Mo2 N6 C46 C51 . . . . 150.9(3) ?
C51 C46 C47 C48 . . . . -0.3(6) ?
N6 C46 C47 C48 . . . . 176.8(4) ?
C46 C47 C48 C49 . . . . 1.1(7) ?
C47 C48 C49 O8 . . . . -178.1(4) ?
C47 C48 C49 C50 . . . . -0.4(7) ?
C52 O8 C49 C48 . . . . -5.4(7) ?
C52 O8 C49 C50 . . . . 176.7(5) ?
C48 C49 C50 C51 . . . . -1.2(7) ?
O8 C49 C50 C51 . . . . 176.8(4) ?
C49 C50 C51 C46 . . . . 2.0(7) ?
C47 C46 C51 C50 . . . . -1.3(6) ?
N6 C46 C51 C50 . . . . -178.2(4) ?
Cl6 Cl6 C3S Cl5 2_567 . . . 165.5(8) ?
